data_4319287
loop_
_publ_author_name
'Maarten B. Dinger'
'Michael J. Scott'

_publ_contact_author_address
;
P.O. Box 117200
University of Florida
Gainesville FL, 32611
;
_publ_contact_author_name 'Maarten B. Dinger and Michael J. Scott'
_publ_section_title
;
 Synthesis, Characterization, and Reactivity of Multinuclear Zinc(II)
 Alkyl Derivatives of Linked Phenoxides
;
_journal_name_full 'Inorganic Chemistry'
_journal_page_first 1029
_journal_page_last 1036
_journal_paper_doi 10.1021/ic000682r
_journal_volume 40
_journal_year 2001
_chemical_formula_sum 'C95 H142 Cl10 O6 Zn4'
_chemical_formula_weight 1996.07
_chemical_name_systematic
; 
 ? 
;
_space_group_IT_number 15
_symmetry_cell_setting monoclinic
_symmetry_space_group_name_Hall '-C 2yc'
_symmetry_space_group_name_H-M 'C 1 2/c 1'
_atom_sites_solution_hydrogens geom
_atom_sites_solution_primary direct
_atom_sites_solution_secondary difmap
_audit_creation_method SHELXL-97
_cell_angle_alpha 90.00
_cell_angle_beta 106.232(14)
_cell_angle_gamma 90.00
_cell_formula_units_Z 4
_cell_length_a 25.163(3)
_cell_length_b 12.7170(19)
_cell_length_c 32.909(4)
_cell_measurement_temperature 173(2)
_cell_volume 10111(2)
_computing_cell_refinement 'AXS Bruker SMART'
_computing_data_collection 'AXS Bruker SMART'
_computing_data_reduction 'AXS Bruker SMART'
_computing_structure_refinement 'SHELXL-97 (Sheldrick, 1997)'
_computing_structure_solution 'SHELXS-97 (Sheldrick, 1990)'
_diffrn_ambient_temperature 173(2)
_diffrn_measured_fraction_theta_full 0.871
_diffrn_measured_fraction_theta_max 0.871
_diffrn_radiation_monochromator graphite
_diffrn_radiation_source 'fine-focus sealed tube'
_diffrn_radiation_type MoK\a
_diffrn_radiation_wavelength 0.71073
_diffrn_reflns_av_R_equivalents 0.0358
_diffrn_reflns_av_sigmaI/netI 0.0531
_diffrn_reflns_limit_h_max 16
_diffrn_reflns_limit_h_min -32
_diffrn_reflns_limit_k_max 5
_diffrn_reflns_limit_k_min -16
_diffrn_reflns_limit_l_max 43
_diffrn_reflns_limit_l_min -36
_diffrn_reflns_number 13875
_diffrn_reflns_theta_full 28.28
_diffrn_reflns_theta_max 28.28
_diffrn_reflns_theta_min 1.29
_exptl_absorpt_coefficient_mu 1.250
_exptl_absorpt_correction_T_max 1.000000
_exptl_absorpt_correction_T_min 0.494646
_exptl_absorpt_correction_type SADABS
_exptl_crystal_colour colorless
_exptl_crystal_density_diffrn 1.311
_exptl_crystal_density_method 'not measured'
_exptl_crystal_description rod
_exptl_crystal_F_000 4200
_refine_diff_density_max 0.792
_refine_diff_density_min -0.935
_refine_diff_density_rms 0.111
_refine_ls_extinction_method none
_refine_ls_goodness_of_fit_ref 1.037
_refine_ls_hydrogen_treatment mixed
_refine_ls_matrix_type full
_refine_ls_number_parameters 611
_refine_ls_number_reflns 10919
_refine_ls_number_restraints 4
_refine_ls_restrained_S_all 1.039
_refine_ls_R_factor_all 0.0732
_refine_ls_R_factor_gt 0.0554
_refine_ls_shift/su_max 0.139
_refine_ls_shift/su_mean 0.007
_refine_ls_structure_factor_coef Fsqd
_refine_ls_weighting_details 'calc w=1/[\s^2^(Fo^2^)+(0.0788P)^2^+18.5186P] where P=(Fo^2^+2Fc^2^)/3'
_refine_ls_weighting_scheme calc
_refine_ls_wR_factor_gt 0.1399
_refine_ls_wR_factor_ref 0.1516
_reflns_number_gt 8490
_reflns_number_total 10919
_reflns_threshold_expression >2sigma(I)
_cod_data_source_file ic000682r_3.cif
_cod_data_source_block 3.5CH2Cl2
_cod_database_code 4319287

loop_
_symmetry_equiv_pos_as_xyz
'x, y, z'
'-x, y, -z+1/2'
'x+1/2, y+1/2, z'
'-x+1/2, y+1/2, -z+1/2'
'-x, -y, -z'
'x, -y, z-1/2'
'-x+1/2, -y+1/2, -z'
'x+1/2, -y+1/2, z-1/2'

loop_
_atom_site_label
_atom_site_type_symbol
_atom_site_fract_x
_atom_site_fract_y
_atom_site_fract_z
_atom_site_U_iso_or_equiv
_atom_site_adp_type
_atom_site_occupancy
_atom_site_symmetry_multiplicity
_atom_site_calc_flag
_atom_site_refinement_flags
_atom_site_disorder_assembly
_atom_site_disorder_group
Zn1 Zn 0.308352(14) 0.78934(3) 0.011977(11) 0.02080(10) Uani 1 1 d . . .
Zn2 Zn 0.319387(16) 0.95083(3) -0.060800(13) 0.02862(11) Uani 1 1 d . . .
O1 O 0.34030(8) 0.81385(16) -0.03542(6) 0.0208(4) Uani 1 1 d . . .
O3 O 0.15150(9) 0.6397(2) -0.05986(7) 0.0304(5) Uani 1 1 d . . .
O2 O 0.22900(8) 0.84592(16) -0.01518(6) 0.0203(4) Uani 1 1 d . . .
C1 C 0.24019(12) 0.7360(2) -0.08818(9) 0.0204(6) Uani 1 1 d . . .
H1A H 0.2398 0.7123 -0.0593 0.025 Uiso 1 1 calc R . .
C2 C 0.29623(12) 0.6970(2) -0.09255(9) 0.0208(6) Uani 1 1 d . . .
C3 C 0.34507(12) 0.7370(2) -0.06408(9) 0.0210(6) Uani 1 1 d . . .
C4 C 0.39758(13) 0.6967(3) -0.06376(10) 0.0251(6) Uani 1 1 d . . .
C5 C 0.45199(13) 0.7365(3) -0.03253(11) 0.0297(7) Uani 1 1 d . . .
C6 C 0.45635(15) 0.8569(3) -0.03379(13) 0.0404(9) Uani 1 1 d . . .
H6A H 0.4934 0.8789 -0.0171 0.061 Uiso 1 1 calc R . .
H6B H 0.4285 0.8885 -0.0219 0.061 Uiso 1 1 calc R . .
H6C H 0.4500 0.8801 -0.0632 0.061 Uiso 1 1 calc R . .
C7 C 0.45540(15) 0.7007(3) 0.01268(12) 0.0379(8) Uani 1 1 d . . .
H7A H 0.4566 0.6237 0.0140 0.057 Uiso 1 1 calc R . .
H7B H 0.4228 0.7261 0.0205 0.057 Uiso 1 1 calc R . .
H7C H 0.4890 0.7295 0.0323 0.057 Uiso 1 1 calc R . .
C8 C 0.50305(15) 0.6919(4) -0.04383(15) 0.0488(11) Uani 1 1 d . . .
H8A H 0.5029 0.6150 -0.0420 0.073 Uiso 1 1 calc R . .
H8B H 0.5368 0.7194 -0.0240 0.073 Uiso 1 1 calc R . .
H8C H 0.5020 0.7131 -0.0727 0.073 Uiso 1 1 calc R . .
C9 C 0.39882(14) 0.6138(3) -0.09097(11) 0.0298(7) Uani 1 1 d . . .
H9A H 0.4338 0.5854 -0.0909 0.036 Uiso 1 1 calc R . .
C10 C 0.35092(14) 0.5700(3) -0.11859(11) 0.0298(7) Uani 1 1 d . . .
C11 C 0.35585(16) 0.4766(3) -0.14701(13) 0.0420(9) Uani 1 1 d . . .
C12 C 0.2997(2) 0.4435(4) -0.17615(18) 0.0672(16) Uani 1 1 d . . .
H12A H 0.2750 0.4241 -0.1591 0.101 Uiso 1 1 calc R . .
H12B H 0.3047 0.3830 -0.1932 0.101 Uiso 1 1 calc R . .
H12C H 0.2836 0.5020 -0.1949 0.101 Uiso 1 1 calc R . .
C13 C 0.3920(2) 0.5087(5) -0.17537(16) 0.0620(13) Uani 1 1 d . . .
H13A H 0.3737 0.5653 -0.1944 0.093 Uiso 1 1 calc R . .
H13B H 0.3974 0.4480 -0.1921 0.093 Uiso 1 1 calc R . .
H13C H 0.4280 0.5334 -0.1578 0.093 Uiso 1 1 calc R . .
C14 C 0.3823(3) 0.3851(4) -0.11967(18) 0.0721(16) Uani 1 1 d . . .
H14A H 0.3600 0.3662 -0.1007 0.108 Uiso 1 1 calc R . .
H14B H 0.4197 0.4049 -0.1029 0.108 Uiso 1 1 calc R . .
H14C H 0.3846 0.3249 -0.1377 0.108 Uiso 1 1 calc R . .
C15 C 0.30040(13) 0.6135(3) -0.11871(10) 0.0264(6) Uani 1 1 d . . .
H15A H 0.2676 0.5854 -0.1373 0.032 Uiso 1 1 calc R . .
C16 C 0.23085(12) 0.8552(2) -0.08767(9) 0.0212(6) Uani 1 1 d . A .
C17 C 0.22059(12) 0.9028(2) -0.05132(9) 0.0196(6) Uani 1 1 d . . .
C18 C 0.20256(12) 1.0086(3) -0.05287(10) 0.0236(6) Uani 1 1 d . . .
C19 C 0.19077(14) 1.0618(3) -0.01420(11) 0.0280(7) Uani 1 1 d . . .
C20 C 0.17159(19) 1.1759(3) -0.02394(14) 0.0424(9) Uani 1 1 d . . .
H20A H 0.1377 1.1771 -0.0475 0.064 Uiso 1 1 calc R . .
H20B H 0.2006 1.2161 -0.0317 0.064 Uiso 1 1 calc R . .
H20C H 0.1643 1.2074 0.0011 0.064 Uiso 1 1 calc R . .
C21 C 0.24368(16) 1.0634(3) 0.02346(11) 0.0371(8) Uani 1 1 d . . .
H21A H 0.2736 1.0982 0.0149 0.056 Uiso 1 1 calc R . .
H21B H 0.2547 0.9911 0.0323 0.056 Uiso 1 1 calc R . .
H21C H 0.2364 1.1018 0.0471 0.056 Uiso 1 1 calc R . .
C22 C 0.14445(15) 1.0037(3) -0.00151(13) 0.0352(8) Uani 1 1 d . . .
H22A H 0.1106 1.0053 -0.0251 0.053 Uiso 1 1 calc R . .
H22B H 0.1376 1.0382 0.0232 0.053 Uiso 1 1 calc R . .
H22C H 0.1555 0.9306 0.0055 0.053 Uiso 1 1 calc R . .
C23 C 0.19527(13) 1.0628(3) -0.09090(11) 0.0288(7) Uani 1 1 d . . .
H23A H 0.1821 1.1331 -0.0924 0.035 Uiso 1 1 calc R . .
C24 C 0.20607(14) 1.0202(3) -0.12700(11) 0.0296(7) Uani 1 1 d . A .
C25 C 0.19708(19) 1.0860(3) -0.16729(12) 0.0424(9) Uani 1 1 d . . .
C26A C 0.2035(4) 1.0212(6) -0.2046(2) 0.065(2) Uani 0.75 1 d P A 1
H26A H 0.1753 0.9657 -0.2111 0.097 Uiso 0.75 1 calc PR A 1
H26B H 0.2404 0.9894 -0.1974 0.097 Uiso 0.75 1 calc PR A 1
H26C H 0.1988 1.0669 -0.2294 0.097 Uiso 0.75 1 calc PR A 1
C27A C 0.1421(4) 1.1385(9) -0.1783(3) 0.084(3) Uani 0.75 1 d P A 1
H27A H 0.1129 1.0855 -0.1872 0.126 Uiso 0.75 1 calc PR A 1
H27B H 0.1396 1.1883 -0.2015 0.126 Uiso 0.75 1 calc PR A 1
H27C H 0.1376 1.1764 -0.1536 0.126 Uiso 0.75 1 calc PR A 1
C28A C 0.2438(4) 1.1740(6) -0.1590(2) 0.071(2) Uani 0.75 1 d P A 1
H28A H 0.2431 1.2085 -0.1857 0.107 Uiso 0.75 1 calc PR A 1
H28B H 0.2801 1.1415 -0.1469 0.107 Uiso 0.75 1 calc PR A 1
H28C H 0.2369 1.2263 -0.1391 0.107 Uiso 0.75 1 calc PR A 1
C27B C 0.1372(11) 1.037(2) -0.1992(7) 0.082(8) Uani 0.25 1 d P A 2
H27D H 0.1284 1.0721 -0.2267 0.122 Uiso 0.25 1 calc PR A 2
H27E H 0.1072 1.0481 -0.1861 0.122 Uiso 0.25 1 calc PR A 2
H27F H 0.1415 0.9610 -0.2031 0.122 Uiso 0.25 1 calc PR A 2
C26B C 0.2341(14) 1.076(3) -0.1894(11) 0.116(16) Uani 0.25 1 d P A 2
H26D H 0.2177 1.1011 -0.2184 0.174 Uiso 0.25 1 calc PR A 2
H26E H 0.2447 1.0022 -0.1900 0.174 Uiso 0.25 1 calc PR A 2
H26F H 0.2669 1.1183 -0.1760 0.174 Uiso 0.25 1 calc PR A 2
C28B C 0.1748(19) 1.197(2) -0.1607(7) 0.106(13) Uani 0.25 1 d P A 2
H28D H 0.1998 1.2302 -0.1356 0.159 Uiso 0.25 1 calc PR A 2
H28E H 0.1378 1.1909 -0.1568 0.159 Uiso 0.25 1 calc PR A 2
H28F H 0.1730 1.2410 -0.1856 0.159 Uiso 0.25 1 calc PR A 2
C29 C 0.22475(13) 0.9167(3) -0.12427(10) 0.0254(6) Uani 1 1 d . . .
H29A H 0.2337 0.8865 -0.1479 0.031 Uiso 1 1 calc R A .
C30 C 0.18903(12) 0.6839(2) -0.11784(9) 0.0212(6) Uani 1 1 d . B .
C31 C 0.14977(12) 0.6340(3) -0.10085(9) 0.0223(6) Uani 1 1 d . . .
C32 C 0.10656(13) 0.5752(3) -0.12869(10) 0.0263(7) Uani 1 1 d . . .
C33 C 0.06645(14) 0.5087(3) -0.11119(11) 0.0341(8) Uani 1 1 d . . .
C34 C 0.03104(18) 0.5798(4) -0.09188(16) 0.0532(12) Uani 1 1 d . . .
H34A H 0.0054 0.5366 -0.0814 0.080 Uiso 1 1 calc R . .
H34B H 0.0099 0.6284 -0.1135 0.080 Uiso 1 1 calc R . .
H34C H 0.0550 0.6198 -0.0684 0.080 Uiso 1 1 calc R . .
C35 C 0.02698(19) 0.4428(4) -0.14593(14) 0.0527(12) Uani 1 1 d . . .
H35A H 0.0032 0.4000 -0.1334 0.079 Uiso 1 1 calc R . .
H35B H 0.0486 0.3966 -0.1591 0.079 Uiso 1 1 calc R . .
H35C H 0.0040 0.4896 -0.1674 0.079 Uiso 1 1 calc R . .
C36 C 0.09929(19) 0.4308(4) -0.07834(16) 0.0572(13) Uani 1 1 d . . .
H36A H 0.0737 0.3887 -0.0674 0.086 Uiso 1 1 calc R . .
H36B H 0.1245 0.4694 -0.0550 0.086 Uiso 1 1 calc R . .
H36C H 0.1208 0.3844 -0.0915 0.086 Uiso 1 1 calc R . .
C37 C 0.10132(13) 0.5791(3) -0.17173(10) 0.0283(7) Uani 1 1 d . . .
H37A H 0.0714 0.5421 -0.1902 0.034 Uiso 1 1 calc R . .
C38 C 0.13733(14) 0.6339(3) -0.18971(10) 0.0284(7) Uani 1 1 d . B .
C39 C 0.12903(16) 0.6339(3) -0.23770(11) 0.0378(9) Uani 1 1 d . . .
C40A C 0.1303(7) 0.5181(9) -0.2519(3) 0.075(4) Uani 0.50 1 d P B 1
H40A H 0.0981 0.4807 -0.2479 0.113 Uiso 0.50 1 calc PR B 1
H40B H 0.1643 0.4843 -0.2348 0.113 Uiso 0.50 1 calc PR B 1
H40C H 0.1295 0.5159 -0.2818 0.113 Uiso 0.50 1 calc PR B 1
C41A C 0.1733(4) 0.6913(9) -0.2508(2) 0.046(2) Uani 0.50 1 d P B 1
H41A H 0.2093 0.6591 -0.2373 0.069 Uiso 0.50 1 calc PR B 1
H41B H 0.1739 0.7651 -0.2421 0.069 Uiso 0.50 1 calc PR B 1
H41C H 0.1659 0.6875 -0.2816 0.069 Uiso 0.50 1 calc PR B 1
C42A C 0.0730(4) 0.6862(14) -0.2604(3) 0.074(4) Uani 0.50 1 d P B 1
H42A H 0.0426 0.6426 -0.2566 0.112 Uiso 0.50 1 calc PR B 1
H42B H 0.0698 0.6933 -0.2906 0.112 Uiso 0.50 1 calc PR B 1
H42C H 0.0711 0.7560 -0.2482 0.112 Uiso 0.50 1 calc PR B 1
C40B C 0.0805(7) 0.5800(19) -0.2626(3) 0.118(8) Uani 0.50 1 d P B 2
H40D H 0.0815 0.5065 -0.2534 0.178 Uiso 0.50 1 calc PR B 2
H40E H 0.0795 0.5828 -0.2925 0.178 Uiso 0.50 1 calc PR B 2
H40F H 0.0473 0.6141 -0.2586 0.178 Uiso 0.50 1 calc PR B 2
C41B C 0.1810(6) 0.5826(18) -0.2466(4) 0.109(6) Uani 0.50 1 d P B 2
H41D H 0.1832 0.5084 -0.2382 0.163 Uiso 0.50 1 calc PR B 2
H41E H 0.2144 0.6194 -0.2303 0.163 Uiso 0.50 1 calc PR B 2
H41F H 0.1781 0.5879 -0.2769 0.163 Uiso 0.50 1 calc PR B 2
C42B C 0.1326(8) 0.7482(12) -0.2515(4) 0.103(5) Uani 0.50 1 d P B 2
H42D H 0.1637 0.7832 -0.2314 0.154 Uiso 0.50 1 calc PR B 2
H42E H 0.0981 0.7849 -0.2521 0.154 Uiso 0.50 1 calc PR B 2
H42F H 0.1381 0.7495 -0.2798 0.154 Uiso 0.50 1 calc PR B 2
C43 C 0.18123(13) 0.6843(3) -0.16164(10) 0.0257(6) Uani 1 1 d . . .
H43A H 0.2072 0.7208 -0.1726 0.031 Uiso 1 1 calc R B .
C44 C 0.34134(19) 1.0979(3) -0.05515(18) 0.0518(11) Uani 1 1 d . . .
H44A H 0.3132 1.1373 -0.0769 0.062 Uiso 1 1 calc R . .
H44B H 0.3382 1.1219 -0.0273 0.062 Uiso 1 1 calc R . .
C45 C 0.3940(2) 1.1313(4) -0.0582(2) 0.081(2) Uani 1 1 d . . .
H45A H 0.3986 1.2066 -0.0517 0.122 Uiso 1 1 calc R . .
H45B H 0.3965 1.1188 -0.0870 0.122 Uiso 1 1 calc R . .
H45C H 0.4231 1.0917 -0.0380 0.122 Uiso 1 1 calc R . .
C101 C 0.3687(2) 0.8164(4) -0.16880(15) 0.0542(11) Uani 1 1 d . . .
H10A H 0.4013 0.8212 -0.1800 0.065 Uiso 1 1 calc R . .
H10B H 0.3747 0.7565 -0.1488 0.065 Uiso 1 1 calc R . .
Cl1 Cl 0.30938(6) 0.79281(12) -0.21075(4) 0.0709(4) Uani 1 1 d . . .
Cl2 Cl 0.36337(5) 0.93335(9) -0.14135(3) 0.0514(3) Uani 1 1 d . . .
C201 C 0.0702(5) 0.8704(10) -0.1306(5) 0.101(6) Uani 0.60 1 d PD C 1
H20D H 0.0695 0.8096 -0.1120 0.121 Uiso 0.60 1 calc PR C 1
H20E H 0.1086 0.8802 -0.1320 0.121 Uiso 0.60 1 calc PR C 1
Cl3 Cl 0.04831(12) 0.9810(4) -0.11045(10) 0.1081(12) Uani 0.60 1 d PD C 1
Cl4 Cl 0.0261(3) 0.8461(5) -0.1818(2) 0.190(3) Uani 0.60 1 d PD C 1
C301 C 0.0729(9) 0.8495(17) -0.1545(4) 0.073(5) Uani 0.40 1 d PD D 2
H30A H 0.0681 0.7722 -0.1561 0.088 Uiso 0.40 1 calc PR D 2
H30B H 0.1120 0.8656 -0.1525 0.088 Uiso 0.40 1 calc PR D 2
Cl5 Cl 0.0292(2) 0.9082(5) -0.20090(15) 0.0889(15) Uani 0.40 1 d PD D 2
Cl6 Cl 0.0569(3) 0.8964(6) -0.11060(17) 0.114(2) Uani 0.40 1 d PD D 2

loop_
_atom_site_aniso_label
_atom_site_aniso_U_11
_atom_site_aniso_U_22
_atom_site_aniso_U_33
_atom_site_aniso_U_23
_atom_site_aniso_U_13
_atom_site_aniso_U_12
Zn1 0.02130(18) 0.0244(2) 0.01828(17) -0.00043(13) 0.00810(13) -0.00367(13)
Zn2 0.0326(2) 0.0244(2) 0.0320(2) -0.00041(15) 0.01436(16) -0.00613(15)
O1 0.0224(10) 0.0210(11) 0.0212(10) -0.0030(8) 0.0094(8) -0.0043(8)
O3 0.0306(12) 0.0440(14) 0.0193(11) -0.0054(10) 0.0112(9) -0.0168(10)
O2 0.0215(10) 0.0216(11) 0.0193(10) 0.0028(8) 0.0079(8) 0.0000(8)
C1 0.0195(13) 0.0228(15) 0.0202(14) -0.0020(11) 0.0074(11) -0.0033(11)
C2 0.0217(14) 0.0235(15) 0.0201(14) 0.0011(11) 0.0108(11) -0.0004(11)
C3 0.0234(14) 0.0219(15) 0.0211(14) 0.0000(11) 0.0117(11) -0.0014(11)
C4 0.0214(14) 0.0318(17) 0.0254(15) 0.0012(12) 0.0118(12) -0.0021(12)
C5 0.0190(14) 0.039(2) 0.0322(17) 0.0000(14) 0.0087(13) -0.0025(13)
C6 0.0279(17) 0.046(2) 0.045(2) 0.0061(17) 0.0050(15) -0.0126(16)
C7 0.0293(17) 0.046(2) 0.0342(19) 0.0053(16) 0.0024(14) -0.0065(15)
C8 0.0225(17) 0.068(3) 0.057(3) -0.015(2) 0.0130(17) -0.0035(17)
C9 0.0272(16) 0.0351(19) 0.0324(17) -0.0013(14) 0.0170(13) 0.0030(13)
C10 0.0318(17) 0.0325(19) 0.0294(17) -0.0041(13) 0.0156(14) -0.0002(13)
C11 0.040(2) 0.041(2) 0.048(2) -0.0207(18) 0.0175(17) 0.0026(16)
C12 0.054(3) 0.068(3) 0.082(4) -0.047(3) 0.024(3) -0.007(2)
C13 0.068(3) 0.078(4) 0.049(3) -0.021(2) 0.032(2) 0.004(3)
C14 0.107(5) 0.047(3) 0.065(3) -0.011(2) 0.030(3) 0.020(3)
C15 0.0281(16) 0.0273(17) 0.0265(15) -0.0049(12) 0.0119(12) -0.0052(12)
C16 0.0206(13) 0.0248(16) 0.0184(13) -0.0003(11) 0.0058(11) -0.0039(11)
C17 0.0185(13) 0.0215(15) 0.0191(13) 0.0031(11) 0.0059(10) -0.0034(11)
C18 0.0220(14) 0.0245(16) 0.0251(15) -0.0009(12) 0.0080(12) -0.0048(11)
C19 0.0309(16) 0.0238(17) 0.0323(17) -0.0010(13) 0.0137(13) -0.0009(13)
C20 0.059(2) 0.0218(19) 0.051(2) -0.0039(16) 0.0235(19) 0.0046(16)
C21 0.047(2) 0.033(2) 0.0306(18) -0.0101(15) 0.0090(15) -0.0023(15)
C22 0.0379(19) 0.0289(19) 0.047(2) -0.0003(15) 0.0245(16) -0.0017(14)
C23 0.0267(16) 0.0272(17) 0.0333(17) 0.0027(13) 0.0094(13) 0.0008(12)
C24 0.0317(17) 0.0313(18) 0.0267(16) 0.0052(13) 0.0095(13) -0.0042(13)
C25 0.063(3) 0.035(2) 0.0299(19) 0.0110(15) 0.0143(18) 0.0061(18)
C26A 0.119(8) 0.049(4) 0.028(3) 0.013(3) 0.025(4) 0.004(4)
C27A 0.072(5) 0.121(9) 0.059(5) 0.056(6) 0.020(4) 0.044(5)
C28A 0.102(6) 0.056(4) 0.055(4) 0.022(3) 0.022(4) -0.030(4)
C27B 0.096(18) 0.082(17) 0.045(12) 0.037(12) -0.017(11) -0.019(14)
C26B 0.11(3) 0.16(4) 0.10(3) 0.12(3) 0.07(2) 0.07(2)
C28B 0.21(4) 0.08(2) 0.026(11) 0.041(12) 0.020(16) 0.05(2)
C29 0.0295(16) 0.0289(17) 0.0192(14) 0.0001(12) 0.0088(12) -0.0029(12)
C30 0.0210(14) 0.0221(15) 0.0217(14) -0.0011(11) 0.0079(11) -0.0040(11)
C31 0.0242(14) 0.0279(17) 0.0157(13) -0.0007(11) 0.0069(11) -0.0034(12)
C32 0.0227(15) 0.0334(18) 0.0238(15) -0.0022(13) 0.0083(12) -0.0064(12)
C33 0.0295(17) 0.044(2) 0.0299(17) -0.0035(15) 0.0093(14) -0.0181(15)
C34 0.043(2) 0.069(3) 0.059(3) -0.013(2) 0.033(2) -0.021(2)
C35 0.052(2) 0.064(3) 0.042(2) -0.009(2) 0.0113(19) -0.035(2)
C36 0.052(3) 0.058(3) 0.057(3) 0.020(2) 0.007(2) -0.026(2)
C37 0.0248(15) 0.0397(19) 0.0203(15) -0.0064(13) 0.0063(12) -0.0100(13)
C38 0.0300(16) 0.0330(18) 0.0226(15) -0.0021(13) 0.0076(12) -0.0032(13)
C39 0.0392(19) 0.056(2) 0.0190(15) -0.0062(15) 0.0090(14) -0.0096(17)
C40A 0.133(12) 0.064(7) 0.035(5) -0.022(5) 0.034(6) -0.013(7)
C41A 0.052(5) 0.068(6) 0.020(3) -0.003(4) 0.014(3) -0.020(4)
C42A 0.045(5) 0.151(12) 0.024(4) 0.011(6) 0.002(4) 0.028(7)
C40B 0.104(11) 0.24(2) 0.013(4) -0.024(8) 0.012(5) -0.115(14)
C41B 0.078(9) 0.21(2) 0.040(6) -0.036(9) 0.024(6) 0.013(11)
C42B 0.172(17) 0.097(11) 0.034(6) 0.013(6) 0.018(8) -0.027(11)
C43 0.0254(15) 0.0292(17) 0.0240(15) -0.0031(12) 0.0095(12) -0.0044(12)
C44 0.049(2) 0.028(2) 0.084(3) -0.008(2) 0.029(2) -0.0131(17)
C45 0.042(3) 0.036(3) 0.164(6) -0.003(3) 0.026(3) -0.014(2)
C101 0.056(3) 0.057(3) 0.048(3) 0.000(2) 0.012(2) 0.004(2)
Cl1 0.0783(9) 0.0704(9) 0.0553(7) -0.0086(6) 0.0043(6) -0.0171(7)
Cl2 0.0620(6) 0.0541(6) 0.0390(5) 0.0024(4) 0.0158(5) -0.0085(5)
C201 0.044(5) 0.079(10) 0.18(2) 0.018(13) 0.027(11) 0.025(6)
Cl3 0.0582(15) 0.186(4) 0.0705(18) -0.025(2) 0.0025(12) 0.000(2)
Cl4 0.172(5) 0.185(6) 0.177(6) -0.105(5) -0.013(5) 0.077(5)
C301 0.088(12) 0.076(11) 0.054(9) 0.006(8) 0.019(8) 0.034(9)
Cl5 0.093(3) 0.102(4) 0.060(2) 0.015(2) 0.002(2) 0.017(3)
Cl6 0.151(6) 0.121(5) 0.070(3) -0.024(3) 0.029(3) 0.036(4)

loop_
_atom_type_symbol
_atom_type_description
_atom_type_scat_dispersion_real
_atom_type_scat_dispersion_imag
_atom_type_scat_source
C C 0.0033 0.0016 'International Tables Vol C Tables 4.2.6.8 and 6.1.1.4'
H H 0.0000 0.0000 'International Tables Vol C Tables 4.2.6.8 and 6.1.1.4'
O O 0.0106 0.0060 'International Tables Vol C Tables 4.2.6.8 and 6.1.1.4'
Cl Cl 0.1484 0.1585 'International Tables Vol C Tables 4.2.6.8 and 6.1.1.4'
Zn Zn 0.2839 1.4301 'International Tables Vol C Tables 4.2.6.8 and 6.1.1.4'

loop_
_geom_angle_atom_site_label_1
_geom_angle_atom_site_label_2
_geom_angle_atom_site_label_3
_geom_angle
_geom_angle_site_symmetry_1
_geom_angle_site_symmetry_3
_geom_angle_publ_flag
O3 Zn1 O1 110.52(9) 7_565 . ?
O3 Zn1 O2 122.22(9) 7_565 7_565 ?
O1 Zn1 O2 119.03(9) . 7_565 ?
O3 Zn1 O2 115.33(10) 7_565 . ?
O1 Zn1 O2 99.25(8) . . ?
O2 Zn1 O2 84.84(9) 7_565 . ?
O3 Zn1 Zn1 130.47(7) 7_565 7_565 ?
O1 Zn1 Zn1 115.61(6) . 7_565 ?
O2 Zn1 Zn1 43.69(6) 7_565 7_565 ?
O2 Zn1 Zn1 41.15(6) . 7_565 ?
O1 Zn2 C44 141.91(17) . . ?
O1 Zn2 C16 79.71(9) . . ?
C44 Zn2 C16 135.26(16) . . ?
C3 O1 Zn2 113.88(18) . . ?
C3 O1 Zn1 124.01(18) . . ?
Zn2 O1 Zn1 111.19(10) . . ?
C31 O3 Zn1 137.7(2) . 7_565 ?
C17 O2 Zn1 123.39(17) . 7_565 ?
C17 O2 Zn1 117.24(17) . . ?
Zn1 O2 Zn1 95.16(9) 7_565 . ?
C30 C1 C16 109.3(2) . . ?
C30 C1 C2 115.5(2) . . ?
C16 C1 C2 117.8(2) . . ?
C15 C2 C3 118.9(3) . . ?
C15 C2 C1 122.3(3) . . ?
C3 C2 C1 118.1(3) . . ?
O1 C3 C4 120.6(3) . . ?
O1 C3 C2 118.6(3) . . ?
C4 C3 C2 120.8(3) . . ?
C9 C4 C3 117.4(3) . . ?
C9 C4 C5 120.0(3) . . ?
C3 C4 C5 122.5(3) . . ?
C7 C5 C6 109.7(3) . . ?
C7 C5 C8 107.5(3) . . ?
C6 C5 C8 106.8(3) . . ?
C7 C5 C4 110.2(3) . . ?
C6 C5 C4 111.3(3) . . ?
C8 C5 C4 111.2(3) . . ?
C4 C9 C10 123.2(3) . . ?
C15 C10 C9 117.6(3) . . ?
C15 C10 C11 122.5(3) . . ?
C9 C10 C11 119.9(3) . . ?
C14 C11 C12 109.8(4) . . ?
C14 C11 C13 109.3(4) . . ?
C12 C11 C13 107.0(4) . . ?
C14 C11 C10 109.3(4) . . ?
C12 C11 C10 112.2(3) . . ?
C13 C11 C10 109.2(4) . . ?
C10 C15 C2 122.1(3) . . ?
C29 C16 C17 118.7(3) . . ?
C29 C16 C1 121.3(3) . . ?
C17 C16 C1 119.5(3) . . ?
C29 C16 Zn2 84.54(18) . . ?
C17 C16 Zn2 81.25(17) . . ?
C1 C16 Zn2 111.35(18) . . ?
O2 C17 C18 120.5(3) . . ?
O2 C17 C16 119.2(3) . . ?
C18 C17 C16 120.2(3) . . ?
C23 C18 C17 117.5(3) . . ?
C23 C18 C19 121.1(3) . . ?
C17 C18 C19 121.4(3) . . ?
C22 C19 C20 107.1(3) . . ?
C22 C19 C18 110.5(3) . . ?
C20 C19 C18 111.4(3) . . ?
C22 C19 C21 109.7(3) . . ?
C20 C19 C21 107.8(3) . . ?
C18 C19 C21 110.3(3) . . ?
C18 C23 C24 124.2(3) . . ?
C29 C24 C23 116.9(3) . . ?
C29 C24 C25 122.6(3) . . ?
C23 C24 C25 120.5(3) . . ?
C26B C25 C27A 130.5(11) . . ?
C26B C25 C26A 43(2) . . ?
C27A C25 C26A 110.3(6) . . ?
C26B C25 C24 117.6(10) . . ?
C27A C25 C24 111.1(4) . . ?
C26A C25 C24 112.3(4) . . ?
C26B C25 C28B 119(2) . . ?
C27A C25 C28B 44.0(15) . . ?
C26A C25 C28B 136.5(8) . . ?
C24 C25 C28B 110.4(8) . . ?
C26B C25 C28A 64(2) . . ?
C27A C25 C28A 108.6(6) . . ?
C26A C25 C28A 106.3(5) . . ?
C24 C25 C28A 108.2(4) . . ?
C28B C25 C28A 67.3(17) . . ?
C26B C25 C27B 105(2) . . ?
C27A C25 C27B 53.9(11) . . ?
C26A C25 C27B 65.0(12) . . ?
C24 C25 C27B 102.9(7) . . ?
C28B C25 C27B 97.5(19) . . ?
C28A C25 C27B 148.5(8) . . ?
C24 C29 C16 122.3(3) . . ?
C43 C30 C31 119.8(3) . . ?
C43 C30 C1 120.4(3) . . ?
C31 C30 C1 119.8(3) . . ?
O3 C31 C30 123.0(3) . . ?
O3 C31 C32 118.7(3) . . ?
C30 C31 C32 118.3(3) . . ?
C37 C32 C31 118.5(3) . . ?
C37 C32 C33 121.0(3) . . ?
C31 C32 C33 120.6(3) . . ?
C34 C33 C36 110.6(4) . . ?
C34 C33 C35 107.6(3) . . ?
C36 C33 C35 106.4(4) . . ?
C34 C33 C32 110.4(3) . . ?
C36 C33 C32 109.7(3) . . ?
C35 C33 C32 112.0(3) . . ?
C32 C37 C38 124.2(3) . . ?
C43 C38 C37 116.1(3) . . ?
C43 C38 C39 122.7(3) . . ?
C37 C38 C39 121.2(3) . . ?
C40B C39 C41A 130.7(6) . . ?
C40B C39 C42B 113.2(11) . . ?
C41A C39 C42B 48.8(8) . . ?
C40B C39 C38 115.7(5) . . ?
C41A C39 C38 113.6(4) . . ?
C42B C39 C38 107.6(6) . . ?
C40B C39 C40A 57.5(11) . . ?
C41A C39 C40A 107.3(7) . . ?
C42B C39 C40A 143.6(7) . . ?
C38 C39 C40A 107.5(5) . . ?
C40B C39 C42A 54.3(10) . . ?
C41A C39 C42A 107.7(8) . . ?
C42B C39 C42A 64.6(9) . . ?
C38 C39 C42A 109.8(5) . . ?
C40A C39 C42A 110.9(8) . . ?
C40B C39 C41B 108.5(12) . . ?
C41A C39 C41B 54.4(9) . . ?
C42B C39 C41B 102.7(11) . . ?
C38 C39 C41B 108.3(5) . . ?
C40A C39 C41B 57.1(9) . . ?
C42A C39 C41B 141.9(7) . . ?
C38 C43 C30 122.8(3) . . ?
C45 C44 Zn2 121.8(4) . . ?
Cl1 C101 Cl2 112.2(3) . . ?
Cl3 C201 Cl4 109.2(6) . . ?
Cl6 C301 Cl5 110.2(9) . . ?

loop_
_geom_bond_atom_site_label_1
_geom_bond_atom_site_label_2
_geom_bond_distance
_geom_bond_site_symmetry_2
_geom_bond_publ_flag
Zn1 O3 1.852(2) 7_565 ?
Zn1 O1 1.969(2) . ?
Zn1 O2 1.977(2) 7_565 ?
Zn1 O2 2.075(2) . ?
Zn1 Zn1 2.9920(8) 7_565 ?
Zn2 O1 1.940(2) . ?
Zn2 C44 1.944(4) . ?
Zn2 C16 2.474(3) . ?
O1 C3 1.387(4) . ?
O3 C31 1.339(4) . ?
O3 Zn1 1.852(2) 7_565 ?
O2 C17 1.357(3) . ?
O2 Zn1 1.977(2) 7_565 ?
C1 C30 1.532(4) . ?
C1 C16 1.535(4) . ?
C1 C2 1.539(4) . ?
C2 C15 1.389(4) . ?
C2 C3 1.415(4) . ?
C3 C4 1.414(4) . ?
C4 C9 1.388(5) . ?
C4 C5 1.549(4) . ?
C5 C7 1.535(5) . ?
C5 C6 1.537(5) . ?
C5 C8 1.542(5) . ?
C9 C10 1.406(5) . ?
C10 C15 1.385(5) . ?
C10 C11 1.537(5) . ?
C11 C14 1.507(7) . ?
C11 C12 1.528(6) . ?
C11 C13 1.529(6) . ?
C16 C29 1.408(4) . ?
C16 C17 1.427(4) . ?
C17 C18 1.416(4) . ?
C18 C23 1.395(5) . ?
C18 C19 1.542(4) . ?
C19 C22 1.533(5) . ?
C19 C20 1.534(5) . ?
C19 C21 1.545(5) . ?
C23 C24 1.399(5) . ?
C24 C29 1.392(5) . ?
C24 C25 1.530(5) . ?
C25 C26B 1.34(3) . ?
C25 C27A 1.487(8) . ?
C25 C26A 1.525(9) . ?
C25 C28B 1.56(3) . ?
C25 C28A 1.590(8) . ?
C25 C27B 1.70(2) . ?
C30 C43 1.399(4) . ?
C30 C31 1.414(4) . ?
C31 C32 1.423(4) . ?
C32 C37 1.386(4) . ?
C32 C33 1.546(5) . ?
C33 C34 1.527(6) . ?
C33 C36 1.527(6) . ?
C33 C35 1.537(5) . ?
C37 C38 1.399(5) . ?
C38 C43 1.384(4) . ?
C38 C39 1.534(5) . ?
C39 C40B 1.440(10) . ?
C39 C41A 1.494(9) . ?
C39 C42B 1.532(15) . ?
C39 C40A 1.548(11) . ?
C39 C42A 1.550(10) . ?
C39 C41B 1.561(14) . ?
C44 C45 1.421(6) . ?
C101 Cl1 1.753(5) . ?
C101 Cl2 1.765(5) . ?
C201 Cl3 1.710(12) . ?
C201 Cl4 1.765(14) . ?
C301 Cl6 1.712(12) . ?
C301 Cl5 1.776(14) . ?
